data_2020314
loop_
_publ_author_name
'Pullela, Srinivas Venkata'
'Acharya, Vinod'
'Reddy, Nagarjuna'
'Harlikar, Jayvant'
'Kulkarni, Amar'
'Chavan, Rakesh'
'Yadav, Ajay'
'Manna, Shuvendu'
'Ghosh, Angshuman'

_publ_section_title
;
 Structural corroboration of two important building blocks of the
 anticancer drug eribulin mesylate through two-dimensional NMR and
 single-crystal X-ray diffraction studies
;
_journal_coeditor_code FN3209
_journal_issue 1
_journal_name_full 'Acta Crystallographica Section C'
_journal_page_first 14
_journal_page_last 20
_journal_paper_doi 10.1107/S2053229615022305
_journal_volume 72
_journal_year 2016
_chemical_formula_iupac 'C17 H24 O6 S'
_chemical_formula_moiety 'C17 H24 O6 S'
_chemical_formula_sum 'C17 H24 O6 S'
_chemical_formula_weight 356.43
_chemical_name_systematic
(2<i>R</i>,3<i>R</i>,4<i>R</i>,5<i>S</i>)-5-Allyl-2-[(<i>S</i>)-2,3-dihydroxypropyl]-4-[(phenylsulfonyl)methyl]tetrahydrofuran-3-ol
_space_group_crystal_system orthorhombic
_space_group_IT_number 19
_space_group_name_Hall 'P 2ac 2ab'
_space_group_name_H-M_alt 'P 21 21 21'
_symmetry_space_group_name_Hall 'P 2ac 2ab'
_symmetry_space_group_name_H-M 'P 21 21 21'
_atom_sites_solution_hydrogens geom
_atom_sites_solution_primary direct
_atom_sites_solution_secondary difmap
_cell_angle_alpha 90.0000
_cell_angle_beta 90.0000
_cell_angle_gamma 90.0000
_cell_formula_units_Z 4
_cell_length_a 7.593(6)
_cell_length_b 8.542(7)
_cell_length_c 26.70(2)
_cell_measurement_reflns_used 4380
_cell_measurement_temperature 200
_cell_measurement_theta_max 27.50
_cell_measurement_theta_min 3.10
_cell_volume 1732(2)
_computing_cell_refinement
;
<i>CrystalClear-SM Expert</i> (Rigaku, 2014)
;
_computing_data_collection
;
<i>CrystalClear-SM Expert</i> (Rigaku, 2014)
;
_computing_data_reduction
;
<i>CrystalClear-SM Expert</i> (Rigaku, 2014)
;
_computing_molecular_graphics
;
CrystalStructure (Rigaku, 2015)
;
_computing_publication_material
;
CrystalStructure (Rigaku, 2015)
;
_computing_structure_refinement
;
SHELXL2014 (Sheldrick, 2015)
;
_computing_structure_solution
;
SIR92 (Altomare <i>et al.</i>,  1994)
;
_diffrn_ambient_temperature 200
_diffrn_detector_area_resol_mean 13.653
_diffrn_measured_fraction_theta_full 0.996
_diffrn_measured_fraction_theta_max 0.994
_diffrn_measurement_device_type 'Rigaku XtaLAB mini'
_diffrn_measurement_method \w
_diffrn_radiation_type 'Mo K\a'
_diffrn_radiation_wavelength 0.71075
_diffrn_reflns_av_R_equivalents 0.0339
_diffrn_reflns_limit_h_max 9
_diffrn_reflns_limit_h_min -9
_diffrn_reflns_limit_k_max 11
_diffrn_reflns_limit_k_min -11
_diffrn_reflns_limit_l_max 34
_diffrn_reflns_limit_l_min -34
_diffrn_reflns_number 14279
_diffrn_reflns_theta_full 25.242
_diffrn_reflns_theta_max 27.526
_diffrn_reflns_theta_min 3.052
_diffrn_standards_number 0
_exptl_absorpt_coefficient_mu 0.216
_exptl_absorpt_correction_T_max 0.958
_exptl_absorpt_correction_T_min 0.887
_exptl_absorpt_correction_type numerical
_exptl_absorpt_process_details
;
(NUMABS; Rigaku, 1999)
;
_exptl_crystal_colour colorless
_exptl_crystal_density_diffrn 1.367
_exptl_crystal_density_method 'not measured'
_exptl_crystal_description prism
_exptl_crystal_F_000 760.00
_exptl_crystal_size_max 0.400
_exptl_crystal_size_mid 0.320
_exptl_crystal_size_min 0.200
_refine_diff_density_max 0.23
_refine_diff_density_min -0.24
_refine_ls_abs_structure_details
;
Flack <i>x</i> determined using 1454 quotients [(I+)-(I-)]/[(I+)+(I-)]
(Parsons <i>et al.</i>,  2013)
;
_refine_ls_abs_structure_Flack 0.00(3)
_refine_ls_extinction_method none
_refine_ls_goodness_of_fit_ref 1.048
_refine_ls_hydrogen_treatment constr
_refine_ls_number_parameters 220
_refine_ls_number_reflns 3942
_refine_ls_number_restraints 0
_refine_ls_R_factor_all 0.0358
_refine_ls_R_factor_gt 0.0330
_refine_ls_shift/su_max 0.002
_refine_ls_structure_factor_coef Fsqd
_refine_ls_weighting_details 'w = 1/[\s^2^(Fo^2^)+(0.0405P)^2^+0.1659P] where P=(Fo^2^+2Fc^2^)/3'
_refine_ls_weighting_scheme calc
_refine_ls_wR_factor_gt 0.0804
_refine_ls_wR_factor_ref 0.0821
_reflns_number_gt 3733
_reflns_number_total 3942
_reflns_threshold_expression F^2^>2.0\s(F^2^)
_cod_data_source_file fn3209sup1.cif
_cod_data_source_block Comp_XV
_cod_depositor_comments
;Adding full bibliography for 2020313--2020314.cif.

 Adding full bibliography for 2020313--2020314.cif.
;
_cod_database_code 2020314
_cod_database_fobs_code 2020314

loop_
_space_group_symop_id
_space_group_symop_operation_xyz
1 +X,+Y,+Z
2 1/2-X,-Y,1/2+Z
3 1/2+X,1/2-Y,-Z
4 -X,1/2+Y,1/2-Z

loop_
_atom_site_type_symbol
_atom_site_label
_atom_site_fract_x
_atom_site_fract_y
_atom_site_fract_z
_atom_site_U_iso_or_equiv
_atom_site_adp_type
_atom_site_calc_flag
_atom_site_occupancy
S S1 0.75191(7) 0.69616(6) 0.55350(2) 0.03182(14) Uani d 1
O O1 0.26736(18) 0.69593(16) 0.68646(5) 0.0270(3) Uani d 1
O O2 -0.16817(19) 0.34917(19) 0.72260(6) 0.0327(4) Uani d 1
H H18 -0.1726 0.3074 0.7511 0.039 Uiso calc 1
O O3 0.1105(2) 0.3635(2) 0.79208(5) 0.0328(4) Uani d 1
H H19 0.1752 0.2837 0.7923 0.039 Uiso calc 1
O O4 0.64460(18) 0.61630(18) 0.70728(5) 0.0284(3) Uani d 1
H H20 0.7053 0.5376 0.7149 0.034 Uiso calc 1
O O5 0.8699(2) 0.6311(2) 0.58990(7) 0.0467(5) Uani d 1
O O6 0.7510(3) 0.6297(2) 0.50392(6) 0.0502(5) Uani d 1
C C1 0.3456(3) 0.5447(2) 0.68089(7) 0.0241(4) Uani d 1
H H1 0.2854 0.4884 0.6528 0.029 Uiso calc 1
C C2 0.5358(2) 0.5797(2) 0.66544(7) 0.0221(4) Uani d 1
H H2 0.5864 0.4906 0.6458 0.027 Uiso calc 1
C C3 0.5122(2) 0.7255(2) 0.63198(7) 0.0228(4) Uani d 1
H H3 0.5996 0.8075 0.6418 0.027 Uiso calc 1
C C4 0.3228(3) 0.7839(2) 0.64351(7) 0.0251(4) Uani d 1
H H4 0.2441 0.7590 0.6145 0.030 Uiso calc 1
C C5 0.3185(3) 0.4530(3) 0.72883(8) 0.0277(4) Uani d 1
H H5A 0.3862 0.5039 0.7560 0.033 Uiso calc 1
H H5B 0.3664 0.3462 0.7243 0.033 Uiso calc 1
C C6 0.1256(3) 0.4405(2) 0.74488(7) 0.0247(4) Uani d 1
H H6 0.0794 0.5494 0.7491 0.030 Uiso calc 1
C C7 0.0107(3) 0.3587(3) 0.70659(8) 0.0299(4) Uani d 1
H H7A 0.0164 0.4163 0.6745 0.036 Uiso calc 1
H H7B 0.0565 0.2517 0.7008 0.036 Uiso calc 1
C C8 0.5323(3) 0.6877(3) 0.57634(7) 0.0280(4) Uani d 1
H H8A 0.4594 0.7621 0.5569 0.034 Uiso calc 1
H H8B 0.4854 0.5813 0.5702 0.034 Uiso calc 1
C C9 0.3069(3) 0.9562(2) 0.65609(8) 0.0292(4) Uani d 1
H H9A 0.1841 0.9789 0.6662 0.035 Uiso calc 1
H H9B 0.3842 0.9801 0.6850 0.035 Uiso calc 1
C C10 0.3560(3) 1.0602(3) 0.61316(9) 0.0350(5) Uani d 1
H H10 0.2976 1.0449 0.5821 0.042 Uiso calc 1
C C11 0.4748(4) 1.1710(3) 0.61602(10) 0.0475(6) Uani d 1
H H11A 0.5353 1.1889 0.6466 0.057 Uiso calc 1
H H11B 0.5004 1.2334 0.5875 0.057 Uiso calc 1
C C12 0.7918(3) 0.8995(3) 0.54793(8) 0.0309(5) Uani d 1
C C13 0.8810(3) 0.9767(3) 0.58547(10) 0.0416(6) Uani d 1
H H13 0.9228 0.9217 0.6140 0.050 Uiso calc 1
C C14 0.9085(4) 1.1358(4) 0.58069(13) 0.0564(7) Uani d 1
H H14 0.9690 1.1911 0.6063 0.068 Uiso calc 1
C C15 0.8489(4) 1.2146(4) 0.53927(14) 0.0605(9) Uani d 1
H H15 0.8698 1.3238 0.5362 0.073 Uiso calc 1
C C16 0.7584(4) 1.1360(3) 0.50181(12) 0.0529(7) Uani d 1
H H16 0.7167 1.1915 0.4733 0.064 Uiso calc 1
C C17 0.7289(3) 0.9771(3) 0.50593(9) 0.0386(5) Uani d 1
H H17 0.6669 0.9220 0.4805 0.046 Uiso calc 1

loop_
_atom_site_aniso_label
_atom_site_aniso_U_11
_atom_site_aniso_U_22
_atom_site_aniso_U_33
_atom_site_aniso_U_12
_atom_site_aniso_U_13
_atom_site_aniso_U_23
S1 0.0310(3) 0.0329(3) 0.0315(3) 0.0026(2) 0.0104(2) 0.0010(2)
O1 0.0278(7) 0.0240(7) 0.0293(6) 0.0051(7) 0.0081(6) 0.0045(5)
O2 0.0242(7) 0.0388(9) 0.0351(8) -0.0017(6) 0.0005(6) 0.0113(6)
O3 0.0306(8) 0.0414(9) 0.0263(7) 0.0036(7) 0.0059(6) 0.0081(6)
O4 0.0253(7) 0.0307(8) 0.0292(7) 0.0008(6) -0.0051(6) 0.0030(6)
O5 0.0337(9) 0.0484(10) 0.0582(11) 0.0123(8) 0.0058(8) 0.0165(9)
O6 0.0644(11) 0.0472(10) 0.0389(9) -0.0066(10) 0.0241(10) -0.0119(7)
C1 0.0240(9) 0.0223(10) 0.0259(9) 0.0003(8) 0.0020(7) 0.0009(7)
C2 0.0217(9) 0.0218(10) 0.0228(9) 0.0013(7) 0.0018(7) -0.0001(7)
C3 0.0211(8) 0.0236(10) 0.0238(9) -0.0001(8) 0.0012(7) 0.0011(7)
C4 0.0225(9) 0.0284(11) 0.0244(9) 0.0016(8) 0.0015(7) 0.0031(8)
C5 0.0228(9) 0.0301(11) 0.0301(10) 0.0014(8) 0.0027(8) 0.0074(8)
C6 0.0255(9) 0.0225(10) 0.0261(9) 0.0010(8) 0.0037(8) 0.0046(8)
C7 0.0261(9) 0.0348(12) 0.0289(10) -0.0030(9) 0.0041(8) 0.0015(8)
C8 0.0250(9) 0.0356(11) 0.0233(9) -0.0028(9) 0.0017(7) 0.0019(9)
C9 0.0298(10) 0.0264(11) 0.0315(10) 0.0042(8) 0.0017(8) 0.0019(8)
C10 0.0398(12) 0.0289(12) 0.0364(11) 0.0082(10) 0.0049(10) 0.0042(9)
C11 0.0582(16) 0.0312(13) 0.0531(15) -0.0015(12) 0.0139(13) 0.0030(11)
C12 0.0246(9) 0.0372(12) 0.0311(10) 0.0003(9) 0.0066(8) 0.0015(9)
C13 0.0338(12) 0.0479(15) 0.0432(13) -0.0022(11) -0.0006(10) -0.0030(11)
C14 0.0419(14) 0.0501(17) 0.077(2) -0.0097(14) 0.0021(14) -0.0164(15)
C15 0.0414(14) 0.0361(15) 0.104(3) -0.0017(13) 0.0187(16) 0.0052(16)
C16 0.0389(13) 0.0508(16) 0.0691(17) 0.0089(13) 0.0140(14) 0.0251(14)
C17 0.0317(12) 0.0471(14) 0.0370(11) 0.0027(11) 0.0055(10) 0.0073(10)

loop_
_atom_type_symbol
_atom_type_description
_atom_type_scat_dispersion_real
_atom_type_scat_dispersion_imag
_atom_type_scat_source
C C 0.0033 0.0016
;
International Tables for Crystallography
(Vol. C, Tables 4.2.6.8 and 6.1.1.4)
;
H H 0.0000 0.0000
;
International Tables for Crystallography
(Vol. C, Table 6.1.1.4)
;
O O 0.0106 0.0060
;
International Tables for Crystallography
(Vol. C, Tables 4.2.6.8 and 6.1.1.4)
;
S S 0.1246 0.1234
;
International Tables for Crystallography
(Vol. C, Tables 4.2.6.8 and 6.1.1.4)
;

loop_
_geom_angle_atom_site_label_1
_geom_angle_atom_site_label_2
_geom_angle_atom_site_label_3
_geom_angle
O5 S1 O6 118.24(13)
O5 S1 C12 109.31(11)
O6 S1 C12 108.07(11)
O5 S1 C8 109.73(11)
O6 S1 C8 107.17(12)
C12 S1 C8 103.27(10)
C1 O1 C4 105.59(14)
C7 O2 H18 109.5
C6 O3 H19 109.5
C2 O4 H20 109.5
O1 C1 C5 108.84(16)
O1 C1 C2 104.07(16)
C5 C1 C2 117.17(16)
O1 C1 H1 108.8
C5 C1 H1 108.8
C2 C1 H1 108.8
O4 C2 C1 112.26(16)
O4 C2 C3 110.11(16)
C1 C2 C3 101.79(15)
O4 C2 H2 110.8
C1 C2 H2 110.8
C3 C2 H2 110.8
C8 C3 C2 112.39(17)
C8 C3 C4 110.67(16)
C2 C3 C4 104.60(15)
C8 C3 H3 109.7
C2 C3 H3 109.7
C4 C3 H3 109.7
O1 C4 C9 107.97(16)
O1 C4 C3 105.16(15)
C9 C4 C3 115.47(17)
O1 C4 H4 109.3
C9 C4 H4 109.3
C3 C4 H4 109.3
C1 C5 C6 113.76(16)
C1 C5 H5A 108.8
C6 C5 H5A 108.8
C1 C5 H5B 108.8
C6 C5 H5B 108.8
H5A C5 H5B 107.7
O3 C6 C7 109.69(17)
O3 C6 C5 110.90(15)
C7 C6 C5 113.23(17)
O3 C6 H6 107.6
C7 C6 H6 107.6
C5 C6 H6 107.6
O2 C7 C6 111.86(17)
O2 C7 H7A 109.2
C6 C7 H7A 109.2
O2 C7 H7B 109.2
C6 C7 H7B 109.2
H7A C7 H7B 107.9
C3 C8 S1 114.77(14)
C3 C8 H8A 108.6
S1 C8 H8A 108.6
C3 C8 H8B 108.6
S1 C8 H8B 108.6
H8A C8 H8B 107.5
C10 C9 C4 112.76(18)
C10 C9 H9A 109.0
C4 C9 H9A 109.0
C10 C9 H9B 109.0
C4 C9 H9B 109.0
H9A C9 H9B 107.8
C11 C10 C9 123.7(2)
C11 C10 H10 118.1
C9 C10 H10 118.1
C10 C11 H11A 120.0
C10 C11 H11B 120.0
H11A C11 H11B 120.0
C13 C12 C17 121.9(2)
C13 C12 S1 119.54(19)
C17 C12 S1 118.57(18)
C12 C13 C14 118.6(3)
C12 C13 H13 120.7
C14 C13 H13 120.7
C15 C14 C13 120.5(3)
C15 C14 H14 119.7
C13 C14 H14 119.7
C14 C15 C16 120.5(3)
C14 C15 H15 119.7
C16 C15 H15 119.7
C17 C16 C15 119.9(3)
C17 C16 H16 120.0
C15 C16 H16 120.0
C16 C17 C12 118.6(2)
C16 C17 H17 120.7
C12 C17 H17 120.7

loop_
_geom_bond_atom_site_label_1
_geom_bond_atom_site_label_2
_geom_bond_distance
S1 O5 1.4339(19)
S1 O6 1.4403(19)
S1 C12 1.769(3)
S1 C8 1.777(2)
O1 C1 1.430(3)
O1 C4 1.434(2)
O2 C7 1.426(3)
O2 H18 0.8400
O3 C6 1.426(2)
O3 H19 0.8400
O4 C2 1.424(2)
O4 H20 0.8400
C1 C5 1.514(3)
C1 C2 1.531(3)
C1 H1 1.0000
C2 C3 1.543(3)
C2 H2 1.0000
C3 C8 1.528(3)
C3 C4 1.554(3)
C3 H3 1.0000
C4 C9 1.514(3)
C4 H4 1.0000
C5 C6 1.530(3)
C5 H5A 0.9900
C5 H5B 0.9900
C6 C7 1.515(3)
C6 H6 1.0000
C7 H7A 0.9900
C7 H7B 0.9900
C8 H8A 0.9900
C8 H8B 0.9900
C9 C10 1.497(3)
C9 H9A 0.9900
C9 H9B 0.9900
C10 C11 1.310(4)
C10 H10 0.9500
C11 H11A 0.9500
C11 H11B 0.9500
C12 C13 1.378(3)
C12 C17 1.388(3)
C13 C14 1.381(4)
C13 H13 0.9500
C14 C15 1.371(5)
C14 H14 0.9500
C15 C16 1.387(5)
C15 H15 0.9500
C16 C17 1.380(4)
C16 H16 0.9500
C17 H17 0.9500

loop_
_geom_hbond_atom_site_label_D
_geom_hbond_atom_site_label_H
_geom_hbond_atom_site_label_A
_geom_hbond_site_symmetry_A
_geom_hbond_distance_DH
_geom_hbond_distance_HA
_geom_hbond_distance_DA
_geom_hbond_angle_DHA
_geom_hbond_publ_flag
O2 H18 O1 4_546 0.840 2.051 2.859(3) 161.2 no
O2 H18 O3 . 0.840 2.460 2.817(3) 106.6 no
O3 H19 O4 4_646 0.840 1.979 2.813(3) 172.0 no
O4 H20 O2 1_655 0.840 1.886 2.719(3) 171.4 no

loop_
_geom_torsion_atom_site_label_1
_geom_torsion_atom_site_label_2
_geom_torsion_atom_site_label_3
_geom_torsion_atom_site_label_4
_geom_torsion
C4 O1 C1 C5 170.74(15)
C4 O1 C1 C2 45.09(18)
O1 C1 C2 O4 81.59(18)
C5 C1 C2 O4 -38.6(2)
O1 C1 C2 C3 -36.12(18)
C5 C1 C2 C3 -156.31(17)
O4 C2 C3 C8 135.57(17)
C1 C2 C3 C8 -105.19(17)
O4 C2 C3 C4 -104.31(17)
C1 C2 C3 C4 14.93(19)
C1 O1 C4 C9 -158.33(16)
C1 O1 C4 C3 -34.53(19)
C8 C3 C4 O1 131.96(18)
C2 C3 C4 O1 10.70(19)
C8 C3 C4 C9 -109.15(19)
C2 C3 C4 C9 129.58(18)
O1 C1 C5 C6 55.3(2)
C2 C1 C5 C6 172.89(17)
C1 C5 C6 O3 -175.56(17)
C1 C5 C6 C7 60.6(2)
O3 C6 C7 O2 55.6(2)
C5 C6 C7 O2 -179.89(16)
C2 C3 C8 S1 -87.49(19)
C4 C3 C8 S1 155.97(15)
O5 S1 C8 C3 39.8(2)
O6 S1 C8 C3 169.40(16)
C12 S1 C8 C3 -76.62(18)
O1 C4 C9 C10 -178.13(17)
C3 C4 C9 C10 64.6(2)
C4 C9 C10 C11 -125.5(3)
O5 S1 C12 C13 -18.8(2)
O6 S1 C12 C13 -148.67(19)
C8 S1 C12 C13 98.00(19)
O5 S1 C12 C17 162.38(17)
O6 S1 C12 C17 32.5(2)
C8 S1 C12 C17 -80.87(19)
C17 C12 C13 C14 -0.2(4)
S1 C12 C13 C14 -179.1(2)
C12 C13 C14 C15 -0.4(4)
C13 C14 C15 C16 0.8(4)
C14 C15 C16 C17 -0.5(4)
C15 C16 C17 C12 -0.1(4)
C13 C12 C17 C16 0.5(3)
S1 C12 C17 C16 179.33(18)
